data_7231956
loop_
_publ_author_name
'Wodtke, Robert'
'Steinberg, Janine'
'K\"ockerling, Martin'
'L\"oser, Reik'
'Mamat, Constantin'

_publ_section_title
;
 NMR-based investigations of acyl-functionalized piperazines concerning
 their conformational behavior in solution
;
_journal_issue 71
_journal_name_full 'RSC Advances'
_journal_page_first 40921
_journal_paper_doi 10.1039/C8RA09152H
_journal_volume 8
_journal_year 2018
_chemical_formula_moiety 'C17 H16 F N3 O3'
_chemical_formula_sum 'C17 H16 F N3 O3'
_chemical_formula_weight 329.33
_chemical_melting_point_gt 445
_chemical_melting_point_lt 447
_chemical_name_systematic
;
1-(4F-Fluorobenzoyl)-4-(4-nitrophenyl)piperazine
;
_space_group_crystal_system monoclinic
_space_group_IT_number 14
_space_group_name_Hall '-P 2yn'
_space_group_name_H-M_alt 'P 1 21/n 1'
_symmetry_space_group_name_Hall '-P 2yn'
_symmetry_space_group_name_H-M 'P 1 21/n 1'
_atom_sites_solution_hydrogens geom
_atom_sites_solution_primary direct
_atom_sites_solution_secondary difmap
_audit_creation_date july-27-2018
_audit_creation_method 'ciftab-2016(M. K\"ockerling, 2016)'
_audit_update_record
;
2018-07-27 deposited with the CCDC.
2018-11-28 downloaded from the CCDC.
;
_cell_angle_alpha 90
_cell_angle_beta 101.452(2)
_cell_angle_gamma 90
_cell_formula_units_Z 4
_cell_length_a 9.7759(6)
_cell_length_b 14.3497(9)
_cell_length_c 10.8895(7)
_cell_measurement_reflns_used 9698
_cell_measurement_temperature 123(2)
_cell_measurement_theta_max 36.3965
_cell_measurement_theta_min 2.5565
_cell_volume 1497.18(16)
_computing_cell_refinement 'Bruker SAINT'
_computing_data_collection 'Bruker APEX2'
_computing_data_reduction 'Bruker SAINT'
_computing_molecular_graphics 'Bruker SHELXTL'
_computing_publication_material 'Bruker SHELXTL'
_computing_structure_refinement 'SHELXL-2014 (Sheldrick, 2014)'
_computing_structure_solution 'SHELXS-2014 (Sheldrick, 2014)'
_diffrn_ambient_temperature 123(2)
_diffrn_measured_fraction_theta_full 0.980
_diffrn_measured_fraction_theta_max 0.990
_diffrn_measurement_device_type 'Bruker APEX-II CCD'
_diffrn_measurement_method '\f and \w scans'
_diffrn_radiation_source 'microfocus sealed tube'
_diffrn_radiation_type MoK\a
_diffrn_radiation_wavelength 0.71073
_diffrn_reflns_av_R_equivalents 0.0728
_diffrn_reflns_av_unetI/netI 0.0346
_diffrn_reflns_Laue_measured_fraction_full 0.980
_diffrn_reflns_Laue_measured_fraction_max 0.990
_diffrn_reflns_limit_h_max 16
_diffrn_reflns_limit_h_min -16
_diffrn_reflns_limit_k_max 23
_diffrn_reflns_limit_k_min -23
_diffrn_reflns_limit_l_max 18
_diffrn_reflns_limit_l_min -18
_diffrn_reflns_number 74137
_diffrn_reflns_point_group_measured_fraction_full 0.980
_diffrn_reflns_point_group_measured_fraction_max 0.990
_diffrn_reflns_theta_full 25.000
_diffrn_reflns_theta_max 36.413
_diffrn_reflns_theta_min 2.378
_exptl_absorpt_coefficient_mu 0.109
_exptl_absorpt_correction_type multi-scan
_exptl_absorpt_process_details 'Bruker-Nonius SADABS'
_exptl_crystal_colour prism
_exptl_crystal_density_diffrn 1.461
_exptl_crystal_density_method none
_exptl_crystal_description yellow-orange
_exptl_crystal_F_000 688
_exptl_crystal_size_max 0.340
_exptl_crystal_size_mid 0.340
_exptl_crystal_size_min 0.095
_exptl_transmission_factor_max 0.74710
_exptl_transmission_factor_min 0.54620
_refine_diff_density_max 0.510
_refine_diff_density_min -0.275
_refine_diff_density_rms 0.063
_refine_ls_extinction_coef 0.071(9)
_refine_ls_extinction_expression Fc^*^=kFc[1+0.001xFc^2^\l^3^/sin(2\q)]^-1/4^
_refine_ls_extinction_method SHELXL
_refine_ls_goodness_of_fit_ref 1.084
_refine_ls_hydrogen_treatment constr
_refine_ls_matrix_type full
_refine_ls_number_parameters 218
_refine_ls_number_reflns 7230
_refine_ls_number_restraints 0
_refine_ls_restrained_S_all 1.084
_refine_ls_R_factor_all 0.0609
_refine_ls_R_factor_gt 0.0478
_refine_ls_shift/su_max 0.001
_refine_ls_shift/su_mean 0.000
_refine_ls_structure_factor_coef Fsqd
_refine_ls_weighting_details 'w=1/[\s^2^(Fo^2^)+(0.0481P)^2^+0.7250P] where P=(Fo^2^+2Fc^2^)/3'
_refine_ls_weighting_scheme calc
_refine_ls_wR_factor_gt 0.1175
_refine_ls_wR_factor_ref 0.1289
_reflns_Friedel_coverage 0.000
_reflns_number_gt 6038
_reflns_number_total 7230
_reflns_threshold_expression 'I > 2\s(I)'
_cod_data_source_file c8ra09152h2.cif
_cod_data_source_block CM532
_cod_original_cell_volume 1497.2(2)
_cod_database_code 7231956
_shelx_space_group_comment
;
The symmetry employed for this shelxl refinement is uniquely defined
by the following loop  which should always be used as a source of
symmetry information in preference to the above space-group names.
They are only intended as comments.
;
_shelx_estimated_absorpt_t_min 0.964
_shelx_estimated_absorpt_t_max 0.990
_shelxl_version_number 2014-1

loop_
_space_group_symop_operation_xyz
'x, y, z'
'-x+1/2, y+1/2, -z+1/2'
'-x, -y, -z'
'x-1/2, -y-1/2, z-1/2'

loop_
_atom_site_label
_atom_site_type_symbol
_atom_site_fract_x
_atom_site_fract_y
_atom_site_fract_z
_atom_site_U_iso_or_equiv
_atom_site_adp_type
_atom_site_occupancy
_atom_site_site_symmetry_order
_atom_site_calc_flag
_atom_site_refinement_flags_posn
_atom_site_refinement_flags_adp
O1 O 0.42222(7) 0.76538(4) 0.05457(6) 0.0182(1) Uani 1 1 d . .
C1 C 0.38956(8) 0.68262(5) 0.06139(7) 0.0124(1) Uani 1 1 d . .
C2 C 0.24755(8) 0.65077(5) -0.00424(7) 0.0127(1) Uani 1 1 d . .
C3 C 0.21946(9) 0.64224(6) -0.13446(7) 0.0148(1) Uani 1 1 d . .
H3A H 0.2921 0.6514 -0.1797 0.018 Uiso 1 1 calc R U
C4 C 0.0851(1) 0.62033(6) -0.19845(8) 0.0173(2) Uani 1 1 d . .
H4A H 0.0649 0.6140 -0.2871 0.021 Uiso 1 1 calc R U
C5 C -0.01789(9) 0.60805(6) -0.12943(9) 0.0182(2) Uani 1 1 d . .
F1 F -0.14905(7) 0.58721(5) -0.19058(7) 0.0290(2) Uani 1 1 d . .
C6 C 0.00661(9) 0.61577(7) -0.00040(9) 0.0195(2) Uani 1 1 d . .
H6A H -0.0664 0.6066 0.0443 0.023 Uiso 1 1 calc R U
C7 C 0.14119(9) 0.63732(7) 0.06217(8) 0.0174(2) Uani 1 1 d . .
H7A H 0.1607 0.6429 0.1509 0.021 Uiso 1 1 calc R U
N1 N 0.47730(7) 0.61793(5) 0.12442(7) 0.0134(1) Uani 1 1 d . .
C8 C 0.61466(8) 0.64479(6) 0.19492(8) 0.0148(1) Uani 1 1 d . .
H8A H 0.6322 0.7113 0.1792 0.018 Uiso 1 1 calc R U
H8B H 0.6875 0.6072 0.1666 0.018 Uiso 1 1 calc R U
C9 C 0.62234(9) 0.62940(6) 0.33494(8) 0.0166(2) Uani 1 1 d . .
H9A H 0.7178 0.6432 0.3816 0.020 Uiso 1 1 calc R U
H9B H 0.5567 0.6721 0.3653 0.020 Uiso 1 1 calc R U
N2 N 0.58635(8) 0.53273(5) 0.35731(7) 0.0168(1) Uani 1 1 d . .
C10 C 0.44870(8) 0.50712(6) 0.28636(8) 0.0137(1) Uani 1 1 d . .
H10A H 0.3767 0.5457 0.3143 0.016 Uiso 1 1 calc R U
H10B H 0.4295 0.4410 0.3026 0.016 Uiso 1 1 calc R U
C11 C 0.44085(8) 0.52140(5) 0.14647(7) 0.0131(1) Uani 1 1 d . .
H11A H 0.5064 0.4785 0.1164 0.016 Uiso 1 1 calc R U
H11B H 0.3453 0.5077 0.0999 0.016 Uiso 1 1 calc R U
C12 C 0.67471(8) 0.47231(5) 0.43107(7) 0.0109(1) Uani 1 1 d . .
C13 C 0.79904(8) 0.50403(5) 0.51048(7) 0.0131(1) Uani 1 1 d . .
H13A H 0.8215 0.5685 0.5126 0.016 Uiso 1 1 calc R U
C14 C 0.88776(8) 0.44249(5) 0.58472(7) 0.0132(1) Uani 1 1 d . .
H14A H 0.9706 0.4648 0.6373 0.016 Uiso 1 1 calc R U
C15 C 0.85628(8) 0.34783(5) 0.58281(7) 0.0123(1) Uani 1 1 d . .
N3 N 0.95088(8) 0.28405(5) 0.65833(7) 0.0151(1) Uani 1 1 d . .
O2 O 1.05701(7) 0.31550(5) 0.72741(7) 0.0199(1) Uani 1 1 d . .
O3 O 0.92284(8) 0.19999(5) 0.65237(8) 0.0236(2) Uani 1 1 d . .
C16 C 0.73470(9) 0.31443(5) 0.50611(8) 0.0146(1) Uani 1 1 d . .
H16A H 0.7134 0.2498 0.5052 0.018 Uiso 1 1 calc R U
C17 C 0.64551(9) 0.37529(5) 0.43172(8) 0.0139(1) Uani 1 1 d . .
H17A H 0.5629 0.3520 0.3798 0.017 Uiso 1 1 calc R U

loop_
_atom_site_aniso_label
_atom_site_aniso_U_11
_atom_site_aniso_U_22
_atom_site_aniso_U_33
_atom_site_aniso_U_23
_atom_site_aniso_U_13
_atom_site_aniso_U_12
O1 0.0219(3) 0.0114(2) 0.0201(3) 0.0024(2) 0.0012(2) -0.0012(2)
C1 0.0151(3) 0.0116(3) 0.0105(3) 0.0004(2) 0.0025(2) 0.0002(2)
C2 0.0147(3) 0.0109(3) 0.0121(3) 0.0005(2) 0.0018(2) 0.0016(2)
C3 0.0176(3) 0.0140(3) 0.0126(3) 0.0002(2) 0.0024(2) -0.0016(2)
C4 0.0201(4) 0.0147(3) 0.0153(3) 0.0000(2) -0.0005(3) -0.0021(3)
C5 0.0144(3) 0.0154(3) 0.0231(4) 0.0002(3) -0.0009(3) 0.0000(3)
F1 0.0162(3) 0.0338(4) 0.0335(3) -0.0020(3) -0.0036(2) -0.0051(2)
C6 0.0148(3) 0.0216(4) 0.0230(4) 0.0004(3) 0.0060(3) 0.0019(3)
C7 0.0163(3) 0.0216(4) 0.0150(3) 0.0005(3) 0.0049(3) 0.0019(3)
N1 0.0139(3) 0.0106(3) 0.0143(3) 0.0020(2) 0.0000(2) -0.0016(2)
C8 0.0130(3) 0.0127(3) 0.0179(3) 0.0028(2) 0.0013(2) -0.0026(2)
C9 0.0195(3) 0.0108(3) 0.0168(3) 0.0022(2) -0.0026(3) -0.0035(2)
N2 0.0165(3) 0.0114(3) 0.0190(3) 0.0055(2) -0.0048(2) -0.0047(2)
C10 0.0123(3) 0.0129(3) 0.0149(3) 0.0027(2) 0.0001(2) -0.0028(2)
C11 0.0144(3) 0.0100(3) 0.0142(3) -0.0004(2) 0.0012(2) -0.0008(2)
C12 0.0126(3) 0.0095(3) 0.0104(3) 0.0007(2) 0.0020(2) -0.0016(2)
C13 0.0136(3) 0.0096(3) 0.0150(3) 0.0002(2) 0.0002(2) -0.0021(2)
C14 0.0125(3) 0.0117(3) 0.0149(3) 0.0000(2) 0.0011(2) -0.0008(2)
C15 0.0131(3) 0.0100(3) 0.0139(3) 0.0011(2) 0.0026(2) 0.0013(2)
N3 0.0156(3) 0.0134(3) 0.0167(3) 0.0026(2) 0.0041(2) 0.0028(2)
O2 0.0168(3) 0.0214(3) 0.0196(3) 0.0003(2) -0.0012(2) 0.0032(2)
O3 0.0249(3) 0.0123(3) 0.0325(4) 0.0071(2) 0.0028(3) 0.0016(2)
C16 0.0165(3) 0.0090(3) 0.0178(3) -0.0001(2) 0.0023(2) -0.0013(2)
C17 0.0153(3) 0.0099(3) 0.0154(3) -0.0006(2) 0.0005(2) -0.0022(2)

loop_
_atom_type_symbol
_atom_type_description
_atom_type_scat_dispersion_real
_atom_type_scat_dispersion_imag
_atom_type_scat_source
C C 0.0034 0.0017 'International Tables Vol C Tables 4.2.6.8 and 6.1.1.4'
H H 0.0000 0.0000 'International Tables Vol C Tables 4.2.6.8 and 6.1.1.4'
N N 0.0066 0.0034 'International Tables Vol C Tables 4.2.6.8 and 6.1.1.4'
O O 0.0114 0.0062 'International Tables Vol C Tables 4.2.6.8 and 6.1.1.4'
F F 0.0180 0.0106 'International Tables Vol C Tables 4.2.6.8 and 6.1.1.4'

loop_
_geom_angle_atom_site_label_1
_geom_angle_atom_site_label_2
_geom_angle_atom_site_label_3
_geom_angle
O1 C1 N1 122.95(8)
O1 C1 C2 119.31(7)
N1 C1 C2 117.73(7)
C7 C2 C3 119.93(8)
C7 C2 C1 120.68(7)
C3 C2 C1 119.17(7)
C2 C3 C4 120.21(8)
C2 C3 H3A 119.9
C4 C3 H3A 119.9
C5 C4 C3 118.19(8)
C5 C4 H4A 120.9
C3 C4 H4A 120.9
F1 C5 C4 118.75(8)
F1 C5 C6 118.24(8)
C4 C5 C6 123.00(8)
C5 C6 C7 118.16(8)
C5 C6 H6A 120.9
C7 C6 H6A 120.9
C6 C7 C2 120.50(8)
C6 C7 H7A 119.8
C2 C7 H7A 119.8
C1 N1 C8 120.61(7)
C1 N1 C11 125.60(7)
C8 N1 C11 113.11(6)
N1 C8 C9 110.15(7)
N1 C8 H8A 109.6
C9 C8 H8A 109.6
N1 C8 H8B 109.6
C9 C8 H8B 109.6
H8A C8 H8B 108.1
N2 C9 C8 109.72(7)
N2 C9 H9A 109.7
C8 C9 H9A 109.7
N2 C9 H9B 109.7
C8 C9 H9B 109.7
H9A C9 H9B 108.2
C12 N2 C10 124.07(7)
C12 N2 C9 123.68(7)
C10 N2 C9 112.17(6)
N2 C10 C11 110.70(7)
N2 C10 H10A 109.5
C11 C10 H10A 109.5
N2 C10 H10B 109.5
C11 C10 H10B 109.5
H10A C10 H10B 108.1
N1 C11 C10 109.03(6)
N1 C11 H11A 109.9
C10 C11 H11A 109.9
N1 C11 H11B 109.9
C10 C11 H11B 109.9
H11A C11 H11B 108.3
N2 C12 C13 121.30(7)
N2 C12 C17 121.35(7)
C13 C12 C17 117.36(7)
C14 C13 C12 120.92(7)
C14 C13 H13A 119.5
C12 C13 H13A 119.5
C13 C14 C15 120.26(7)
C13 C14 H14A 119.9
C15 C14 H14A 119.9
C14 C15 C16 120.25(7)
C14 C15 N3 119.83(7)
C16 C15 N3 119.90(7)
O3 N3 O2 122.52(8)
O3 N3 C15 118.72(7)
O2 N3 C15 118.76(7)
C17 C16 C15 119.91(7)
C17 C16 H16A 120.0
C15 C16 H16A 120.0
C16 C17 C12 121.29(7)
C16 C17 H17A 119.4
C12 C17 H17A 119.4

loop_
_geom_bond_atom_site_label_1
_geom_bond_atom_site_label_2
_geom_bond_distance
O1 C1 1.236(1)
C1 N1 1.355(1)
C1 C2 1.501(1)
C2 C7 1.393(1)
C2 C3 1.395(1)
C3 C4 1.395(1)
C3 H3A 0.9500
C4 C5 1.382(1)
C4 H4A 0.9500
C5 F1 1.356(1)
C5 C6 1.382(1)
C6 C7 1.391(1)
C6 H6A 0.9500
C7 H7A 0.9500
N1 C8 1.460(1)
N1 C11 1.462(1)
C8 C9 1.528(1)
C8 H8A 0.9900
C8 H8B 0.9900
C9 N2 1.463(1)
C9 H9A 0.9900
C9 H9B 0.9900
N2 C12 1.367(1)
N2 C10 1.459(1)
C10 C11 1.524(1)
C10 H10A 0.9900
C10 H10B 0.9900
C11 H11A 0.9900
C11 H11B 0.9900
C12 C13 1.419(1)
C12 C17 1.421(1)
C13 C14 1.381(1)
C13 H13A 0.9500
C14 C15 1.392(1)
C14 H14A 0.9500
C15 C16 1.395(1)
C15 N3 1.438(1)
N3 O3 1.236(1)
N3 O2 1.239(1)
C16 C17 1.378(1)
C16 H16A 0.9500
C17 H17A 0.9500

loop_
_geom_hbond_atom_site_label_D
_geom_hbond_atom_site_label_H
_geom_hbond_atom_site_label_A
_geom_hbond_distance_DH
_geom_hbond_distance_HA
_geom_hbond_distance_DA
_geom_hbond_angle_DHA
_geom_hbond_site_symmetry_A
C4 H4A O1 0.95 2.64 3.280(1) 125.3 4_575
C10 H10B O3 0.99 2.59 3.298(1) 128.1 4_565
C13 H13A O1 0.95 2.59 3.521(1) 168.6 4_676
